data_4131564
loop_
_publ_author_name
'Winter, Nils'
'Trauner, Dirk'

_publ_section_title
;
 Thiocarbonyl Ylide Chemistry Enables a Concise Synthesis of
 (+-)-Hippolachnin A.
;
_journal_issue 34
_journal_name_full 'Journal of the American Chemical Society'
_journal_page_first 11706
_journal_page_last 11709
_journal_paper_doi 10.1021/jacs.7b06815
_journal_volume 139
_journal_year 2017
_chemical_formula_moiety 'C17 H26 O2 S'
_chemical_formula_sum 'C17 H26 O2 S'
_chemical_formula_weight 294.44
_chemical_name_common HL115
_space_group_crystal_system monoclinic
_space_group_IT_number 14
_space_group_name_Hall '-P 2yn'
_space_group_name_H-M_alt 'P 1 21/n 1'
_atom_sites_solution_hydrogens geom
_audit_block_code C17H26O2S_vv044_trauner
_audit_creation_method 'APEX3 v2016.5-0'
_audit_update_record 25-Jan-17
_cell_angle_alpha 90
_cell_angle_beta 105.0380(10)
_cell_angle_gamma 90
_cell_formula_units_Z 4
_cell_length_a 13.4104(4)
_cell_length_b 9.3905(3)
_cell_length_c 13.4470(3)
_cell_measurement_reflns_used 9985
_cell_measurement_temperature 100.(2)
_cell_measurement_theta_max 27.5235
_cell_measurement_theta_min 2.6767
_cell_volume 1635.39(8)
_computing_cell_refinement 'SAINT V8.37A (Bruker AXS Inc., 2015)'
_computing_data_collection 'SAINT V8.37A (Bruker AXS Inc., 2015)'
_computing_data_reduction 'SAINT V8.37A (Bruker AXS Inc., 2015)'
_computing_molecular_graphics 'shelXle (C.B. Huebschle, rev 786)'
_computing_structure_refinement 'SHELXL-2014/7 (Sheldrick, 2014)'
_computing_structure_solution 'XT, VERSION 2014/5'
_diffrn_ambient_temperature 100.(2)
_diffrn_detector_area_resol_mean 7.4074
_diffrn_measured_fraction_theta_full 0.998
_diffrn_measured_fraction_theta_max 0.997
_diffrn_measurement_device 'fixed-chi three-circle diffractometer'
_diffrn_measurement_device_type 'Bruker D8 Venture TXS'
_diffrn_measurement_method 'mix of phi and omega scans'
_diffrn_radiation_monochromator 'focusing mirrors'
_diffrn_radiation_type MoK\a
_diffrn_radiation_wavelength 0.71073
_diffrn_reflns_av_R_equivalents 0.0399
_diffrn_reflns_av_unetI/netI 0.0305
_diffrn_reflns_Laue_measured_fraction_full 0.998
_diffrn_reflns_Laue_measured_fraction_max 0.997
_diffrn_reflns_limit_h_max 17
_diffrn_reflns_limit_h_min -14
_diffrn_reflns_limit_k_max 12
_diffrn_reflns_limit_k_min -12
_diffrn_reflns_limit_l_max 17
_diffrn_reflns_limit_l_min -17
_diffrn_reflns_number 20641
_diffrn_reflns_point_group_measured_fraction_full 0.998
_diffrn_reflns_point_group_measured_fraction_max 0.997
_diffrn_reflns_theta_full 25.242
_diffrn_reflns_theta_max 27.484
_diffrn_reflns_theta_min 3.137
_diffrn_source 'rotating anode (TXS)'
_diffrn_source_current 50
_diffrn_source_power 2.5
_diffrn_source_type 'Bruker TXS'
_diffrn_source_voltage 50
_exptl_absorpt_coefficient_mu 0.198
_exptl_absorpt_correction_T_max 0.9705
_exptl_absorpt_correction_T_min 0.9076
_exptl_absorpt_correction_type multi-scan
_exptl_absorpt_process_details
;
SADABS-2016/2 - Bruker AXS area detector scaling and absorption correction
;
_exptl_crystal_colour colourless
_exptl_crystal_density_diffrn 1.196
_exptl_crystal_density_method 'not measured'
_exptl_crystal_description platelet
_exptl_crystal_F_000 640
_exptl_crystal_size_max 0.100
_exptl_crystal_size_mid 0.080
_exptl_crystal_size_min 0.030
_refine_diff_density_max 0.354
_refine_diff_density_min -0.258
_refine_diff_density_rms 0.049
_refine_ls_extinction_method none
_refine_ls_goodness_of_fit_ref 1.038
_refine_ls_hydrogen_treatment constr
_refine_ls_matrix_type full
_refine_ls_number_parameters 186
_refine_ls_number_reflns 3742
_refine_ls_number_restraints 0
_refine_ls_restrained_S_all 1.038
_refine_ls_R_factor_all 0.0470
_refine_ls_R_factor_gt 0.0359
_refine_ls_shift/su_max 0.002
_refine_ls_shift/su_mean 0.000
_refine_ls_structure_factor_coef Fsqd
_refine_ls_weighting_details 'w=1/[\s^2^(Fo^2^)+(0.0404P)^2^+0.8932P] where P=(Fo^2^+2Fc^2^)/3'
_refine_ls_weighting_scheme calc
_refine_ls_wR_factor_gt 0.0873
_refine_ls_wR_factor_ref 0.0948
_reflns_Friedel_coverage 0.000
_reflns_number_gt 3149
_reflns_number_total 3742
_reflns_threshold_expression 'I > 2\s(I)'
_cod_data_source_file ja7b06815_si_002.cif
_cod_data_source_block vv044
_cod_depositor_comments
;
The following automatic conversions were performed:

data item '_exptl_absorpt_correction_type' value 'Multi-Scan' was
changed to 'multi-scan' in accordance with the
/home/saulius/struct/COD-crude-data/automatic-downloads/DataCite-retrospective/ACS/depositions/lib/dictionaries/cif_core.dic
dictionary named 'cif_core.dic' version 2.4.2 last updated on
2011-04-26.

Automatic conversion script
Id: cif_fix_values 6909 2019-04-08 15:41:33Z antanas 
;
_cod_database_code 4131564
_shelx_estimated_absorpt_t_min 0.980
_shelx_estimated_absorpt_t_max 0.994
_shelx_space_group_comment
;
The symmetry employed for this shelxl refinement is uniquely defined
by the following loop, which should always be used as a source of
symmetry information in preference to the above space-group names.
They are only intended as comments.
;

loop_
_space_group_symop_operation_xyz
'x, y, z'
'-x+1/2, y+1/2, -z+1/2'
'-x, -y, -z'
'x-1/2, -y-1/2, z-1/2'

loop_
_atom_site_label
_atom_site_type_symbol
_atom_site_fract_x
_atom_site_fract_y
_atom_site_fract_z
_atom_site_U_iso_or_equiv
_atom_site_adp_type
_atom_site_occupancy
_atom_site_site_symmetry_order
_atom_site_calc_flag
_atom_site_refinement_flags_posn
_atom_site_refinement_flags_adp
S1 S 0.30248(3) 0.53166(4) 0.48409(3) 0.01787(10) Uani 1 1 d . .
O1 O 0.37105(8) 0.06034(10) 0.58401(8) 0.0217(2) Uani 1 1 d . .
O2 O 0.26795(9) 0.13002(11) 0.68166(9) 0.0263(3) Uani 1 1 d . .
C1 C 0.32903(11) 0.34079(14) 0.49489(10) 0.0165(3) Uani 1 1 d . .
H1 H 0.2628 0.2896 0.4642 0.020 Uiso 1 1 calc R U
C2 C 0.36094(10) 0.30781(14) 0.61209(10) 0.0141(3) Uani 1 1 d . .
C3 C 0.47531(10) 0.34632(14) 0.67187(10) 0.0159(3) Uani 1 1 d . .
H3 H 0.5227 0.3673 0.6272 0.019 Uiso 1 1 calc R U
C4 C 0.52093(11) 0.25318(15) 0.76470(11) 0.0198(3) Uani 1 1 d . .
C5 C 0.48384(12) 0.30992(16) 0.85411(11) 0.0224(3) Uani 1 1 d . .
H5A H 0.5343 0.2888 0.9205 0.027 Uiso 1 1 calc R U
H5B H 0.4164 0.2678 0.8548 0.027 Uiso 1 1 calc R U
C6 C 0.47404(11) 0.47141(15) 0.83496(11) 0.0193(3) Uani 1 1 d . .
H6 H 0.4227 0.5132 0.8690 0.023 Uiso 1 1 calc R U
C7 C 0.43368(10) 0.48002(14) 0.71751(10) 0.0157(3) Uani 1 1 d . .
H7 H 0.4501 0.5721 0.6879 0.019 Uiso 1 1 calc R U
C8 C 0.32155(10) 0.42906(14) 0.67138(10) 0.0148(3) Uani 1 1 d . .
H8 H 0.2890 0.3914 0.7251 0.018 Uiso 1 1 calc R U
C9 C 0.25062(10) 0.53051(14) 0.59703(11) 0.0164(3) Uani 1 1 d . .
H9 H 0.2568 0.6281 0.6278 0.020 Uiso 1 1 calc R U
C10 C 0.40503(12) 0.30044(16) 0.43336(11) 0.0228(3) Uani 1 1 d . .
H10A H 0.4224 0.1992 0.4437 0.034 Uiso 1 1 calc R U
H10B H 0.4679 0.3577 0.4565 0.034 Uiso 1 1 calc R U
H10C H 0.3738 0.3184 0.3601 0.034 Uiso 1 1 calc R U
C11 C 0.32710(10) 0.15932(14) 0.63112(10) 0.0158(3) Uani 1 1 d . .
C12 C 0.34597(13) -0.08530(15) 0.60179(12) 0.0258(3) Uani 1 1 d . .
H12A H 0.3792 -0.1493 0.5625 0.039 Uiso 1 1 calc R U
H12B H 0.2710 -0.0984 0.5795 0.039 Uiso 1 1 calc R U
H12C H 0.3707 -0.1071 0.6754 0.039 Uiso 1 1 calc R U
C13 C 0.58756(12) 0.14743(17) 0.76917(12) 0.0272(3) Uani 1 1 d . .
H13 H 0.6114 0.1000 0.8334 0.033 Uiso 1 1 calc R U
C14 C 0.62853(14) 0.0963(2) 0.68200(15) 0.0375(4) Uani 1 1 d . .
H14A H 0.7020 0.1203 0.6958 0.056 Uiso 1 1 calc R U
H14B H 0.5905 0.1423 0.6180 0.056 Uiso 1 1 calc R U
H14C H 0.6200 -0.0072 0.6752 0.056 Uiso 1 1 calc R U
C15 C 0.57859(12) 0.54533(17) 0.87289(12) 0.0262(3) Uani 1 1 d . .
H15A H 0.6087 0.5195 0.9459 0.031 Uiso 1 1 calc R U
H15B H 0.6256 0.5094 0.8327 0.031 Uiso 1 1 calc R U
C16 C 0.57301(13) 0.70675(18) 0.86393(14) 0.0328(4) Uani 1 1 d . .
H16A H 0.6421 0.7471 0.8912 0.049 Uiso 1 1 calc R U
H16B H 0.5266 0.7435 0.9034 0.049 Uiso 1 1 calc R U
H16C H 0.5468 0.7337 0.7914 0.049 Uiso 1 1 calc R U
C17 C 0.13785(11) 0.48320(15) 0.57168(12) 0.0205(3) Uani 1 1 d . .
H17A H 0.1124 0.4902 0.6336 0.031 Uiso 1 1 calc R U
H17B H 0.1324 0.3844 0.5475 0.031 Uiso 1 1 calc R U
H17C H 0.0963 0.5447 0.5177 0.031 Uiso 1 1 calc R U

loop_
_atom_site_aniso_label
_atom_site_aniso_U_11
_atom_site_aniso_U_22
_atom_site_aniso_U_33
_atom_site_aniso_U_23
_atom_site_aniso_U_13
_atom_site_aniso_U_12
S1 0.02041(18) 0.01485(17) 0.01801(18) 0.00345(13) 0.00439(13) -0.00031(13)
O1 0.0289(5) 0.0116(5) 0.0277(5) -0.0016(4) 0.0129(5) -0.0008(4)
O2 0.0327(6) 0.0174(5) 0.0355(6) 0.0022(4) 0.0207(5) -0.0034(4)
C1 0.0194(7) 0.0146(6) 0.0151(6) 0.0003(5) 0.0039(5) -0.0015(5)
C2 0.0140(6) 0.0129(6) 0.0154(6) 0.0001(5) 0.0036(5) -0.0010(5)
C3 0.0142(6) 0.0156(6) 0.0180(6) -0.0005(5) 0.0042(5) -0.0007(5)
C4 0.0166(6) 0.0191(7) 0.0210(7) 0.0005(5) -0.0001(5) -0.0019(5)
C5 0.0231(7) 0.0251(7) 0.0174(7) 0.0035(6) 0.0022(6) -0.0002(6)
C6 0.0183(7) 0.0229(7) 0.0160(7) -0.0020(5) 0.0034(5) -0.0019(6)
C7 0.0155(6) 0.0149(6) 0.0164(6) -0.0011(5) 0.0035(5) -0.0012(5)
C8 0.0158(6) 0.0137(6) 0.0151(6) -0.0005(5) 0.0044(5) -0.0008(5)
C9 0.0164(6) 0.0137(6) 0.0190(7) -0.0003(5) 0.0042(5) 0.0004(5)
C10 0.0291(8) 0.0226(7) 0.0190(7) -0.0001(6) 0.0102(6) 0.0011(6)
C11 0.0161(6) 0.0144(6) 0.0151(6) 0.0002(5) 0.0008(5) 0.0008(5)
C12 0.0346(8) 0.0120(6) 0.0317(8) 0.0007(6) 0.0106(7) -0.0003(6)
C13 0.0263(8) 0.0234(7) 0.0273(8) 0.0001(6) -0.0010(6) 0.0037(6)
C14 0.0307(9) 0.0345(9) 0.0447(10) -0.0100(8) 0.0052(8) 0.0115(7)
C15 0.0220(7) 0.0326(8) 0.0219(7) -0.0063(6) 0.0018(6) -0.0054(6)
C16 0.0323(9) 0.0322(9) 0.0345(9) -0.0162(7) 0.0098(7) -0.0115(7)
C17 0.0171(7) 0.0193(7) 0.0244(7) -0.0008(6) 0.0040(6) 0.0006(5)

loop_
_atom_type_symbol
_atom_type_description
_atom_type_scat_dispersion_real
_atom_type_scat_dispersion_imag
_atom_type_scat_source
C C 0.0033 0.0016 'International Tables Vol C Tables 4.2.6.8 and 6.1.1.4'
H H 0.0000 0.0000 'International Tables Vol C Tables 4.2.6.8 and 6.1.1.4'
O O 0.0106 0.0060 'International Tables Vol C Tables 4.2.6.8 and 6.1.1.4'
S S 0.1246 0.1234 'International Tables Vol C Tables 4.2.6.8 and 6.1.1.4'

loop_
_geom_angle_atom_site_label_1
_geom_angle_atom_site_label_2
_geom_angle_atom_site_label_3
_geom_angle
C1 S1 C9 92.09(6)
C11 O1 C12 115.33(11)
C10 C1 C2 117.14(11)
C10 C1 S1 110.26(10)
C2 C1 S1 105.85(9)
C10 C1 H1 107.7
C2 C1 H1 107.7
S1 C1 H1 107.7
C11 C2 C1 109.91(11)
C11 C2 C8 115.58(11)
C1 C2 C8 109.43(10)
C11 C2 C3 114.89(11)
C1 C2 C3 116.52(11)
C8 C2 C3 89.18(9)
C4 C3 C7 104.41(11)
C4 C3 C2 114.72(11)
C7 C3 C2 89.14(10)
C4 C3 H3 115.1
C7 C3 H3 115.1
C2 C3 H3 115.1
C13 C4 C5 125.75(14)
C13 C4 C3 126.29(14)
C5 C4 C3 107.79(12)
C4 C5 C6 104.23(12)
C4 C5 H5A 110.9
C6 C5 H5A 110.9
C4 C5 H5B 110.9
C6 C5 H5B 110.9
H5A C5 H5B 108.9
C15 C6 C7 111.58(12)
C15 C6 C5 111.14(12)
C7 C6 C5 102.50(11)
C15 C6 H6 110.5
C7 C6 H6 110.5
C5 C6 H6 110.5
C6 C7 C8 116.34(11)
C6 C7 C3 107.19(11)
C8 C7 C3 90.18(10)
C6 C7 H7 113.6
C8 C7 H7 113.6
C3 C7 H7 113.6
C9 C8 C7 116.53(11)
C9 C8 C2 110.98(11)
C7 C8 C2 90.45(10)
C9 C8 H8 112.4
C7 C8 H8 112.4
C2 C8 H8 112.4
C8 C9 C17 112.22(11)
C8 C9 S1 103.99(9)
C17 C9 S1 112.62(10)
C8 C9 H9 109.3
C17 C9 H9 109.3
S1 C9 H9 109.3
C1 C10 H10A 109.5
C1 C10 H10B 109.5
H10A C10 H10B 109.5
C1 C10 H10C 109.5
H10A C10 H10C 109.5
H10B C10 H10C 109.5
O2 C11 O1 122.84(12)
O2 C11 C2 125.36(12)
O1 C11 C2 111.80(11)
O1 C12 H12A 109.5
O1 C12 H12B 109.5
H12A C12 H12B 109.5
O1 C12 H12C 109.5
H12A C12 H12C 109.5
H12B C12 H12C 109.5
C4 C13 C14 125.76(15)
C4 C13 H13 117.1
C14 C13 H13 117.1
C13 C14 H14A 109.5
C13 C14 H14B 109.5
H14A C14 H14B 109.5
C13 C14 H14C 109.5
H14A C14 H14C 109.5
H14B C14 H14C 109.5
C16 C15 C6 113.84(13)
C16 C15 H15A 108.8
C6 C15 H15A 108.8
C16 C15 H15B 108.8
C6 C15 H15B 108.8
H15A C15 H15B 107.7
C15 C16 H16A 109.5
C15 C16 H16B 109.5
H16A C16 H16B 109.5
C15 C16 H16C 109.5
H16A C16 H16C 109.5
H16B C16 H16C 109.5
C9 C17 H17A 109.5
C9 C17 H17B 109.5
H17A C17 H17B 109.5
C9 C17 H17C 109.5
H17A C17 H17C 109.5
H17B C17 H17C 109.5

loop_
_geom_bond_atom_site_label_1
_geom_bond_atom_site_label_2
_geom_bond_distance
S1 C1 1.8258(14)
S1 C9 1.8270(14)
O1 C11 1.3440(16)
O1 C12 1.4430(17)
O2 C11 1.2027(17)
C1 C10 1.5182(19)
C1 C2 1.5533(18)
C1 H1 1.0000
C2 C11 1.5086(18)
C2 C8 1.5587(18)
C2 C3 1.5779(18)
C3 C4 1.5170(19)
C3 C7 1.5629(18)
C3 H3 1.0000
C4 C13 1.327(2)
C4 C5 1.512(2)
C5 C6 1.538(2)
C5 H5A 0.9900
C5 H5B 0.9900
C6 C15 1.529(2)
C6 C7 1.5330(19)
C6 H6 1.0000
C7 C8 1.5462(18)
C7 H7 1.0000
C8 C9 1.5226(18)
C8 H8 1.0000
C9 C17 1.5274(19)
C9 H9 1.0000
C10 H10A 0.9800
C10 H10B 0.9800
C10 H10C 0.9800
C12 H12A 0.9800
C12 H12B 0.9800
C12 H12C 0.9800
C13 C14 1.497(2)
C13 H13 0.9500
C14 H14A 0.9800
C14 H14B 0.9800
C14 H14C 0.9800
C15 C16 1.521(2)
C15 H15A 0.9900
C15 H15B 0.9900
C16 H16A 0.9800
C16 H16B 0.9800
C16 H16C 0.9800
C17 H17A 0.9800
C17 H17B 0.9800
C17 H17C 0.9800

loop_
_geom_torsion_atom_site_label_1
_geom_torsion_atom_site_label_2
_geom_torsion_atom_site_label_3
_geom_torsion_atom_site_label_4
_geom_torsion
C9 S1 C1 C10 -162.30(10)
C9 S1 C1 C2 -34.69(9)
C10 C1 C2 C11 -88.66(14)
S1 C1 C2 C11 147.97(9)
C10 C1 C2 C8 143.42(12)
S1 C1 C2 C8 20.05(12)
C10 C1 C2 C3 44.27(16)
S1 C1 C2 C3 -79.10(12)
C11 C2 C3 C4 -20.14(16)
C1 C2 C3 C4 -150.76(12)
C8 C2 C3 C4 97.85(12)
C11 C2 C3 C7 -125.63(12)
C1 C2 C3 C7 103.74(12)
C8 C2 C3 C7 -7.64(10)
C7 C3 C4 C13 -161.70(14)
C2 C3 C4 C13 102.49(17)
C7 C3 C4 C5 13.70(14)
C2 C3 C4 C5 -82.11(14)
C13 C4 C5 C6 143.12(15)
C3 C4 C5 C6 -32.32(14)
C4 C5 C6 C15 -82.00(14)
C4 C5 C6 C7 37.32(14)
C15 C6 C7 C8 -171.18(12)
C5 C6 C7 C8 69.81(14)
C15 C6 C7 C3 89.80(14)
C5 C6 C7 C3 -29.22(14)
C4 C3 C7 C6 10.10(14)
C2 C3 C7 C6 125.43(11)
C4 C3 C7 C8 -107.64(11)
C2 C3 C7 C8 7.70(10)
C6 C7 C8 C9 129.01(13)
C3 C7 C8 C9 -121.63(12)
C6 C7 C8 C2 -117.15(12)
C3 C7 C8 C2 -7.79(10)
C11 C2 C8 C9 -116.13(12)
C1 C2 C8 C9 8.56(14)
C3 C2 C8 C9 126.50(11)
C11 C2 C8 C7 125.09(11)
C1 C2 C8 C7 -110.22(11)
C3 C2 C8 C7 7.72(10)
C7 C8 C9 C17 -169.39(11)
C2 C8 C9 C17 89.02(13)
C7 C8 C9 S1 68.61(12)
C2 C8 C9 S1 -32.98(12)
C1 S1 C9 C8 39.25(9)
C1 S1 C9 C17 -82.50(10)
C12 O1 C11 O2 -2.6(2)
C12 O1 C11 C2 177.58(11)
C1 C2 C11 O2 -119.14(15)
C8 C2 C11 O2 5.30(19)
C3 C2 C11 O2 107.10(16)
C1 C2 C11 O1 60.66(14)
C8 C2 C11 O1 -174.90(11)
C3 C2 C11 O1 -73.10(14)
C5 C4 C13 C14 -176.57(15)
C3 C4 C13 C14 -2.0(3)
C7 C6 C15 C16 70.80(17)
C5 C6 C15 C16 -175.46(13)
